data_4076015
loop_
_publ_author_name
'Li, Xingwei'
'Chen, Peng'
'Faller, Jack W.'
'Crabtree, Robert H.'

_publ_section_title
;
 Cycloiridation of\a,\b-Unsaturated Ketones, Esters, and Acetophenone
;
_journal_issue 20
_journal_name_full Organometallics
_journal_page_first 4810
_journal_paper_doi 10.1021/om050441x
_journal_volume 24
_journal_year 2005
_chemical_formula_moiety 'C41 H36 Ir O P2, B F4'
_chemical_formula_sum 'C41 H36 B F4 Ir O P2'
_chemical_formula_weight 885.71
_space_group_IT_number 14
_symmetry_cell_setting monoclinic
_symmetry_Int_Tables_number 14
_symmetry_space_group_name_Hall '-P 2yn'
_symmetry_space_group_name_H-M 'P 1 21/n 1'
_cell_angle_alpha 90
_cell_angle_beta 101.834(3)
_cell_angle_gamma 90
_cell_formula_units_Z 4
_cell_length_a 14.5538(6)
_cell_length_b 14.2109(7)
_cell_length_c 17.5636(8)
_cell_measurement_reflns_used 22974
_cell_measurement_temperature 183.2
_cell_measurement_theta_max 27.5
_cell_measurement_theta_min 1.0
_cell_volume 3555.3(3)
_computing_cell_refinement Denzo-SMN
_computing_data_collection 'Nonius Collect'
_computing_data_reduction Denzo-SMN
_computing_publication_material 'teXsan for Windows v. 1.06 (MSC 1999)'
_computing_structure_refinement 'teXsan for Windows v. 1.06 (MSC 1999)'
_computing_structure_solution
;
SIR92 (Altomare, et. al. 1994)
;
_diffrn_ambient_temperature 183.2
_diffrn_measurement_device 'Nonius Kappa CCD'
_diffrn_measurement_method \w
_diffrn_orient_matrix_UB_11 0.00000
_diffrn_orient_matrix_UB_12 0.00000
_diffrn_orient_matrix_UB_13 0.00000
_diffrn_orient_matrix_UB_21 0.00000
_diffrn_orient_matrix_UB_22 0.00000
_diffrn_orient_matrix_UB_23 0.00000
_diffrn_orient_matrix_UB_31 0.00000
_diffrn_orient_matrix_UB_32 0.00000
_diffrn_orient_matrix_UB_33 0.00000
_diffrn_radiation_detector CCD
_diffrn_radiation_monochromator graphite
_diffrn_radiation_source 'X-ray tube'
_diffrn_radiation_type 'Mo K\a'
_diffrn_radiation_wavelength 0.7107
_diffrn_reflns_av_R_equivalents 0.05804
_diffrn_reflns_av_sigmaI/netI 0.132
_diffrn_reflns_limit_h_max 18
_diffrn_reflns_limit_h_min -18
_diffrn_reflns_limit_k_max 18
_diffrn_reflns_limit_k_min -18
_diffrn_reflns_limit_l_max 22
_diffrn_reflns_limit_l_min -22
_diffrn_reflns_number 21196
_diffrn_reflns_reduction_process 'Lp corrections applied'
_diffrn_reflns_theta_max 27.44
_diffrn_reflns_theta_min 1.43
_diffrn_standards_decay_% 0.00
_diffrn_standards_interval_count 0
_diffrn_standards_number 0
_exptl_absorpt_coefficient_mu 3.910
_exptl_absorpt_correction_T_max 0.772
_exptl_absorpt_correction_T_min 0.593
_exptl_absorpt_correction_type multi-scan
_exptl_absorpt_process_details
;
 multi-scan from symmetry-related measurements (Blessing 1995)
SORTAV  R.H Blessing,  Acta Cryst., A51, 33-37 (1995),
        J. Appl. Cryst., 30, 421-426 (1997).
;
_exptl_crystal_colour colorless
_exptl_crystal_density_diffrn 1.655
_exptl_crystal_density_meas ?
_exptl_crystal_description needle
_exptl_crystal_F_000 1752.00
_exptl_crystal_size_max 0.12
_exptl_crystal_size_mid 0.12
_exptl_crystal_size_min 0.07
_refine_diff_density_max 4.35
_refine_diff_density_min -2.11
_refine_ls_extinction_method none
_refine_ls_goodness_of_fit_all 1.231
_refine_ls_goodness_of_fit_ref 1.390
_refine_ls_hydrogen_treatment noref
_refine_ls_matrix_type full
_refine_ls_number_constraints 0
_refine_ls_number_parameters 417
_refine_ls_number_reflns 4650
_refine_ls_number_restraints 0
_refine_ls_R_factor_all 0.0973
_refine_ls_R_factor_gt 0.0510
_refine_ls_shift/su_max 0.0000
_refine_ls_shift/su_mean 0.0007
_refine_ls_structure_factor_coef F
_refine_ls_weighting_details 'w = 1/[\s^2^(Fo) + 0.00002|Fo|^2^]'
_refine_ls_weighting_scheme sigma
_refine_ls_wR_factor_all 0.0710
_refine_ls_wR_factor_ref 0.0600
_reflns_number_gt 4650
_reflns_number_total 8382
_reflns_threshold_expression I>3.00\s(I)
_cod_data_source_file om050441xsi20050602_030939.cif
_cod_data_source_block '_2238_HOCpIrP2H'
_cod_depositor_comments
;
The following automatic conversions were performed:

'_exptl_crystal_density_meas' value 'not measured' was changed to '?'
- the value is perceived as not measured.

Automatic conversion script
Id: cif_fix_values 3008 2015-01-20 13:52:24Z robertas 
;
_cod_original_sg_symbol_H-M 'P 21/n     '
_cod_original_formula_sum 'C41 H36 B F4 Ir O P2 '
_cod_database_code 4076015

loop_
_symmetry_equiv_pos_as_xyz
'   +x,   +y,   +z'
1/2-x,1/2+y,1/2-z
'   -x,   -y,   -z'
1/2+x,1/2-y,1/2+z

loop_
_atom_site_label
_atom_site_fract_x
_atom_site_fract_y
_atom_site_fract_z
_atom_site_U_iso_or_equiv
_atom_site_occupancy
_atom_site_refinement_flags
_atom_site_adp_type
_atom_site_calc_flag
Ir(1) 0.14636(2) 0.28135(3) 0.26199(2) 0.03033(9) 1.000 . Uani d
P(1) 0.0703(1) 0.2453(2) 0.13821(12) 0.0287(6) 1.000 . Uani d
P(2) 0.0321(1) 0.2401(2) 0.32773(12) 0.0281(6) 1.000 . Uani d
F(1) 0.0354(5) 0.7331(4) 0.2813(4) 0.098 1.000 G Uiso d
F(2) 0.0308(6) 0.5810(5) 0.3094(4) 0.162 1.000 G Uiso d
F(3) 0.0666(5) 0.6262(6) 0.1980(4) 0.134 1.000 G Uiso d
F(4) -0.0790(4) 0.6431(6) 0.2163(4) 0.125 1.000 G Uiso d
O(1) 0.1840(6) 0.4870(6) 0.1807(5) 0.092(3) 1.000 . Uani d
C(1) 0.2101(7) 0.4278(7) 0.2387(6) 0.050(3) 1.000 . Uani d
C(2) 0.1859(7) 0.4289(7) 0.3144(6) 0.051(3) 1.000 . Uani d
C(3) 0.2409(7) 0.3580(8) 0.3565(5) 0.054(3) 1.000 . Uani d
C(4) 0.2974(6) 0.3131(7) 0.3118(6) 0.050(3) 1.000 . Uani d
C(5) 0.2721(6) 0.3522(8) 0.2360(6) 0.046(3) 1.000 . Uani d
C(6) -0.0172(6) 0.3282(6) 0.0868(5) 0.034(3) 1.000 . Uani d
C(7) -0.0296(6) 0.4142(6) 0.1191(5) 0.039(3) 1.000 . Uani d
C(8) -0.0935(7) 0.4779(6) 0.0797(5) 0.047(3) 1.000 . Uani d
C(9) -0.1473(7) 0.4547(7) 0.0067(6) 0.050(3) 1.000 . Uani d
C(10) -0.1361(6) 0.3691(7) -0.0263(5) 0.039(3) 1.000 . Uani d
C(11) -0.0732(6) 0.3049(6) 0.0132(5) 0.036(3) 1.000 . Uani d
C(12) 0.1562(5) 0.2373(6) 0.0748(4) 0.029(2) 1.000 . Uani d
C(13) 0.1447(6) 0.2808(6) 0.0025(5) 0.034(2) 1.000 . Uani d
C(14) 0.2112(6) 0.2716(7) -0.0430(5) 0.040(3) 1.000 . Uani d
C(15) 0.2892(6) 0.2188(7) -0.0176(5) 0.046(3) 1.000 . Uani d
C(16) 0.3035(6) 0.1730(7) 0.0537(5) 0.047(3) 1.000 . Uani d
C(17) 0.2386(6) 0.1829(7) 0.0997(5) 0.045(3) 1.000 . Uani d
C(18) 0.0091(6) 0.1322(6) 0.1232(4) 0.030(2) 1.000 . Uani d
C(19) -0.0865(5) 0.1284(6) 0.1282(5) 0.031(2) 1.000 . Uani d
C(20) -0.1329(6) 0.0430(7) 0.1190(6) 0.045(3) 1.000 . Uani d
C(21) -0.0889(7) -0.0379(7) 0.1059(6) 0.049(3) 1.000 . Uani d
C(22) 0.0053(7) -0.0342(7) 0.1004(6) 0.049(3) 1.000 . Uani d
C(23) 0.0527(6) 0.0510(7) 0.1079(5) 0.041(3) 1.000 . Uani d
C(24) 0.0078(5) 0.1170(6) 0.3423(5) 0.033(2) 1.000 . Uani d
C(25) -0.0485(6) 0.0935(7) 0.3954(5) 0.042(3) 1.000 . Uani d
C(26) -0.0665(7) 0.0024(7) 0.4098(5) 0.046(3) 1.000 . Uani d
C(27) -0.0285(6) -0.0706(7) 0.3722(6) 0.048(3) 1.000 . Uani d
C(28) 0.0249(6) -0.0487(6) 0.3197(5) 0.038(3) 1.000 . Uani d
C(29) 0.0433(6) 0.0447(6) 0.3055(5) 0.034(3) 1.000 . Uani d
C(30) -0.0832(5) 0.2950(7) 0.2968(4) 0.033(2) 1.000 . Uani d
C(31) -0.0855(6) 0.3921(7) 0.2888(5) 0.046(3) 1.000 . Uani d
C(32) -0.1699(7) 0.4409(7) 0.2695(6) 0.049(3) 1.000 . Uani d
C(33) -0.2515(7) 0.3931(10) 0.2577(5) 0.057(4) 1.000 . Uani d
C(34) -0.2532(6) 0.2957(10) 0.2654(5) 0.053(3) 1.000 . Uani d
C(35) -0.1661(6) 0.2460(6) 0.2847(5) 0.037(3) 1.000 . Uani d
C(36) 0.0691(5) 0.2757(6) 0.4300(4) 0.031(2) 1.000 . Uani d
C(37) 0.0341(6) 0.3539(7) 0.4626(5) 0.043(3) 1.000 . Uani d
C(38) 0.0677(7) 0.3782(7) 0.5400(5) 0.052(3) 1.000 . Uani d
C(39) 0.1368(7) 0.3241(8) 0.5843(5) 0.049(3) 1.000 . Uani d
C(40) 0.1730(6) 0.2466(7) 0.5537(5) 0.045(3) 1.000 . Uani d
C(41) 0.1381(6) 0.2214(7) 0.4767(5) 0.037(2) 1.000 . Uani d
B(1) 0.0135(3) 0.6458(4) 0.2513(3) 0.100 1.000 G Uani d
H(1) 0.1766 0.1730 0.2692 0.036 1.000 . Uiso c
H(2) 0.1421 0.4689 0.3318 0.062 1.000 . Uiso c
H(3) 0.2402 0.3424 0.4089 0.066 1.000 . Uiso c
H(4) 0.3434 0.2660 0.3290 0.059 1.000 . Uiso c
H(5) 0.2932 0.3309 0.1912 0.055 1.000 . Uiso c
H(6) 0.0063 0.4299 0.1691 0.046 1.000 . Uiso c
H(7) -0.1011 0.5376 0.1020 0.057 1.000 . Uiso c
H(8) -0.1920 0.4983 -0.0201 0.059 1.000 . Uiso c
H(9) -0.1717 0.3543 -0.0765 0.046 1.000 . Uiso c
H(10) -0.0672 0.2447 -0.0089 0.043 1.000 . Uiso c
H(11) 0.0901 0.3174 -0.0159 0.041 1.000 . Uiso c
H(12) 0.2023 0.3020 -0.0921 0.048 1.000 . Uiso c
H(13) 0.3350 0.2133 -0.0490 0.056 1.000 . Uiso c
H(14) 0.3576 0.1351 0.0703 0.056 1.000 . Uiso c
H(15) 0.2490 0.1529 0.1492 0.054 1.000 . Uiso c
H(16) -0.1186 0.1840 0.1377 0.037 1.000 . Uiso c
H(17) -0.1972 0.0406 0.1221 0.054 1.000 . Uiso c
H(18) -0.1218 -0.0960 0.1004 0.058 1.000 . Uiso c
H(19) 0.0370 -0.0902 0.0913 0.059 1.000 . Uiso c
H(20) 0.1162 0.0531 0.1026 0.049 1.000 . Uiso c
H(21) -0.0745 0.1422 0.4215 0.051 1.000 . Uiso c
H(22) -0.1054 -0.0120 0.4456 0.055 1.000 . Uiso c
H(23) -0.0400 -0.1344 0.3834 0.057 1.000 . Uiso c
H(24) 0.0498 -0.0972 0.2928 0.045 1.000 . Uiso c
H(25) 0.0815 0.0590 0.2691 0.040 1.000 . Uiso c
H(26) -0.0280 0.4263 0.2969 0.055 1.000 . Uiso c
H(27) -0.1702 0.5075 0.2645 0.059 1.000 . Uiso c
H(28) -0.3090 0.4265 0.2440 0.068 1.000 . Uiso c
H(29) -0.3112 0.2631 0.2578 0.064 1.000 . Uiso c
H(30) -0.1659 0.1794 0.2891 0.045 1.000 . Uiso c
H(31) -0.0139 0.3909 0.4315 0.051 1.000 . Uiso c
H(32) 0.0437 0.4317 0.5619 0.062 1.000 . Uiso c
H(33) 0.1600 0.3406 0.6370 0.059 1.000 . Uiso c
H(34) 0.2215 0.2106 0.5849 0.054 1.000 . Uiso c
H(35) 0.1613 0.1667 0.4559 0.045 1.000 . Uiso c

loop_
_atom_site_aniso_label
_atom_site_aniso_U_11
_atom_site_aniso_U_22
_atom_site_aniso_U_33
_atom_site_aniso_U_12
_atom_site_aniso_U_13
_atom_site_aniso_U_23
Ir(1) 0.0294(2) 0.0360(2) 0.0264(2) -0.0091(2) 0.00780(12) -0.0001(2)
P(1) 0.0286(11) 0.0321(13) 0.0269(11) -0.0011(9) 0.0088(9) -0.0002(9)
P(2) 0.0284(11) 0.033(1) 0.0237(11) -0.0041(9) 0.0080(9) -0.0012(9)
O(1) 0.095(6) 0.085(7) 0.089(6) 0.001(5) 0.007(5) 0.025(5)
C(1) 0.059(6) 0.043(6) 0.042(6) -0.021(6) -0.004(5) 0.018(5)
C(2) 0.056(6) 0.048(7) 0.057(7) -0.028(5) 0.027(5) -0.017(6)
C(3) 0.052(6) 0.072(8) 0.034(5) -0.035(6) -0.002(5) 0.003(6)
C(4) 0.031(5) 0.061(7) 0.052(6) -0.023(5) -0.006(5) 0.007(5)
C(5) 0.036(5) 0.053(7) 0.052(6) -0.017(5) 0.015(5) -0.006(5)
C(6) 0.036(5) 0.037(6) 0.032(5) -0.003(4) 0.016(4) 0.003(4)
C(7) 0.057(6) 0.028(5) 0.030(5) 0.003(5) 0.008(4) -0.001(4)
C(8) 0.064(7) 0.030(6) 0.038(6) 0.014(5) -0.010(5) -0.000(4)
C(9) 0.052(6) 0.046(7) 0.051(6) 0.016(5) 0.011(5) 0.010(5)
C(10) 0.040(5) 0.041(6) 0.033(5) 0.005(4) 0.004(4) 0.005(4)
C(11) 0.040(5) 0.033(6) 0.035(5) 0.001(4) 0.007(4) -0.011(4)
C(12) 0.027(4) 0.036(6) 0.024(4) 0.002(4) 0.006(3) 0.006(4)
C(13) 0.036(5) 0.033(5) 0.032(4) -0.002(4) 0.009(4) 0.002(4)
C(14) 0.047(5) 0.041(6) 0.036(5) 0.007(5) 0.019(4) 0.006(5)
C(15) 0.042(5) 0.061(7) 0.045(5) -0.006(6) 0.029(4) -0.007(6)
C(16) 0.034(5) 0.065(7) 0.046(6) 0.006(5) 0.016(4) 0.001(5)
C(17) 0.045(5) 0.064(7) 0.032(5) -0.001(5) 0.018(4) 0.008(5)
C(18) 0.036(5) 0.026(5) 0.030(5) 0.000(4) 0.009(4) -0.003(4)
C(19) 0.031(5) 0.031(5) 0.031(5) -0.005(4) 0.009(4) 0.001(4)
C(20) 0.034(5) 0.048(7) 0.053(6) -0.006(5) 0.008(4) 0.002(5)
C(21) 0.054(6) 0.033(6) 0.056(7) -0.016(5) 0.005(5) -0.012(5)
C(22) 0.060(6) 0.033(6) 0.054(6) 0.010(5) 0.009(5) -0.000(5)
C(23) 0.038(5) 0.043(6) 0.043(6) -0.000(5) 0.012(4) 0.000(5)
C(24) 0.030(4) 0.043(6) 0.026(4) -0.011(4) 0.003(4) -0.001(4)
C(25) 0.052(6) 0.043(6) 0.037(5) -0.010(5) 0.023(5) -0.005(5)
C(26) 0.055(6) 0.047(7) 0.039(5) -0.018(5) 0.014(5) -0.000(5)
C(27) 0.050(6) 0.032(6) 0.054(6) -0.013(5) -0.004(5) 0.010(5)
C(28) 0.037(5) 0.033(6) 0.046(6) 0.001(4) 0.014(4) -0.003(5)
C(29) 0.037(5) 0.033(6) 0.031(5) 0.001(4) 0.005(4) -0.002(4)
C(30) 0.033(4) 0.045(6) 0.022(4) -0.001(4) 0.006(4) -0.009(4)
C(31) 0.043(6) 0.056(7) 0.039(5) 0.004(5) 0.005(4) 0.001(5)
C(32) 0.056(6) 0.051(7) 0.043(6) 0.016(5) 0.016(5) 0.003(5)
C(33) 0.037(6) 0.103(10) 0.027(5) 0.027(6) -0.002(4) -0.004(6)
C(34) 0.029(5) 0.103(10) 0.026(5) -0.006(6) 0.001(4) -0.019(6)
C(35) 0.029(5) 0.056(7) 0.028(5) 0.001(4) 0.009(4) -0.008(4)
C(36) 0.028(4) 0.039(5) 0.025(4) -0.011(4) 0.008(3) -0.003(4)
C(37) 0.045(5) 0.041(6) 0.042(6) -0.001(5) 0.009(4) -0.001(5)
C(38) 0.070(7) 0.049(7) 0.037(6) 0.000(6) 0.013(5) -0.010(5)
C(39) 0.067(7) 0.056(7) 0.026(5) -0.017(6) 0.009(5) -0.010(5)
C(40) 0.037(5) 0.063(7) 0.031(5) -0.009(5) -0.003(4) 0.011(5)
C(41) 0.041(5) 0.042(6) 0.028(4) -0.002(5) 0.005(4) -0.004(5)

loop_
_atom_type_symbol
_atom_type_oxidation_number
_atom_type_number_in_cell
_atom_type_scat_dispersion_real
_atom_type_scat_dispersion_imag
_atom_type_scat_source
C 0 164 0.002 0.002
;International Tables for Crystallography
(1992, Vol. C, Table 6.1.1.2)
;
H 0 144 0.000 0.000
;International Tables for Crystallography
(1992, Vol. C, Table 6.1.1.2)
;
B 0 4 0.000 0.001
;International Tables for Crystallography
(1992, Vol. C, Table 6.1.1.2)
;
F 0 16 0.014 0.010
;International Tables for Crystallography
(1992, Vol. C, Table 6.1.1.2)
;
Ir 0 4 -2.066 7.990
;International Tables for Crystallography
(1992, Vol. C, Tables 4.2.6.8 and 6.1.1.1)
;
P 0 8 0.090 0.095
;International Tables for Crystallography
(1992, Vol. C, Table 6.1.1.2)
;
O 0 4 0.008 0.006
;International Tables for Crystallography
(1992, Vol. C, Table 6.1.1.2)
;

loop_
_geom_angle_atom_site_label_1
_geom_angle_atom_site_label_2
_geom_angle_atom_site_label_3
_geom_angle
_geom_angle_publ_flag
P(1) Ir(1) P(2) 99.36(7) ?
P(1) Ir(1) C(1) 99.5(2) ?
P(1) Ir(1) C(2) 127.9(3) ?
P(1) Ir(1) C(3) 158.2(3) ?
P(1) Ir(1) C(4) 131.5(3) ?
P(1) Ir(1) C(5) 99.5(2) ?
P(1) Ir(1) H(1) 86.0 no
P(2) Ir(1) C(1) 132.0(3) ?
P(2) Ir(1) C(2) 100.3(3) ?
P(2) Ir(1) C(3) 98.8(3) ?
P(2) Ir(1) C(4) 127.7(3) ?
P(2) Ir(1) C(5) 159.5(3) ?
P(2) Ir(1) H(1) 86.0 no
C(1) Ir(1) C(2) 36.1(4) ?
C(1) Ir(1) C(3) 59.1(4) ?
C(1) Ir(1) C(4) 59.9(4) ?
C(1) Ir(1) C(5) 35.8(4) ?
C(1) Ir(1) H(1) 139.0 no
C(2) Ir(1) C(3) 35.9(4) ?
C(2) Ir(1) C(4) 61.2(4) ?
C(2) Ir(1) C(5) 61.5(4) ?
C(2) Ir(1) H(1) 143.0 no
C(3) Ir(1) C(4) 36.7(4) ?
C(3) Ir(1) C(5) 61.2(4) ?
C(3) Ir(1) H(1) 107.2 no
C(4) Ir(1) C(5) 37.2(4) ?
C(4) Ir(1) H(1) 86.0 no
C(5) Ir(1) H(1) 103.2 no
Ir(1) P(1) C(6) 118.5(3) ?
Ir(1) P(1) C(12) 109.5(2) ?
Ir(1) P(1) C(18) 117.4(3) ?
C(6) P(1) C(12) 103.4(4) ?
C(6) P(1) C(18) 103.0(4) ?
C(12) P(1) C(18) 103.3(4) ?
Ir(1) P(2) C(24) 120.1(3) ?
Ir(1) P(2) C(30) 117.3(3) ?
Ir(1) P(2) C(36) 109.0(3) ?
C(24) P(2) C(30) 105.0(4) ?
C(24) P(2) C(36) 98.9(4) ?
C(30) P(2) C(36) 103.9(4) ?
Ir(1) C(1) O(1) 129.8(7) ?
Ir(1) C(1) C(2) 70.7(6) ?
Ir(1) C(1) C(5) 67.0(6) ?
O(1) C(1) C(2) 128.3(10) ?
O(1) C(1) C(5) 123.1(10) ?
C(2) C(1) C(5) 108.5(8) ?
Ir(1) C(2) C(1) 73.2(6) ?
Ir(1) C(2) C(3) 68.1(6) ?
Ir(1) C(2) H(2) 122.7 no
C(1) C(2) C(3) 104.9(9) ?
C(1) C(2) H(2) 127.6 no
C(3) C(2) H(2) 127.6 no
Ir(1) C(3) C(2) 76.0(6) ?
Ir(1) C(3) C(4) 72.6(5) ?
Ir(1) C(3) H(3) 118.9 no
C(2) C(3) C(4) 111.8(9) ?
C(2) C(3) H(3) 124.1 no
C(4) C(3) H(3) 124.1 no
Ir(1) C(4) C(3) 70.7(5) ?
Ir(1) C(4) C(5) 70.6(5) ?
Ir(1) C(4) H(4) 123.6 no
C(3) C(4) C(5) 106.1(8) ?
C(3) C(4) H(4) 126.9 no
C(5) C(4) H(4) 127.0 no
Ir(1) C(5) C(1) 77.2(6) ?
Ir(1) C(5) C(4) 72.2(6) ?
Ir(1) C(5) H(5) 116.5 no
C(1) C(5) C(4) 108.1(9) ?
C(1) C(5) H(5) 125.9 no
C(4) C(5) H(5) 126.0 no
P(1) C(6) C(7) 120.3(6) ?
P(1) C(6) C(11) 120.7(7) ?
C(7) C(6) C(11) 119.0(7) ?
C(6) C(7) C(8) 120.5(7) ?
C(6) C(7) H(6) 119.8 no
C(8) C(7) H(6) 119.7 no
C(7) C(8) C(9) 120.0(9) ?
C(7) C(8) H(7) 120.1 no
C(9) C(8) H(7) 119.9 no
C(8) C(9) C(10) 120.3(8) ?
C(8) C(9) H(8) 119.9 no
C(10) C(9) H(8) 119.8 no
C(9) C(10) C(11) 120.0(8) ?
C(9) C(10) H(9) 119.9 no
C(11) C(10) H(9) 120.1 no
C(6) C(11) C(10) 120.2(8) ?
C(6) C(11) H(10) 119.9 no
C(10) C(11) H(10) 119.9 no
P(1) C(12) C(13) 123.7(6) ?
P(1) C(12) C(17) 118.8(6) ?
C(13) C(12) C(17) 117.5(8) ?
C(12) C(13) C(14) 121.2(8) ?
C(12) C(13) H(11) 119.4 no
C(14) C(13) H(11) 119.5 no
C(13) C(14) C(15) 120.0(8) ?
C(13) C(14) H(12) 120.0 no
C(15) C(14) H(12) 120.0 no
C(14) C(15) C(16) 121.0(9) ?
C(14) C(15) H(13) 119.5 no
C(16) C(15) H(13) 119.4 no
C(15) C(16) C(17) 119.4(8) ?
C(15) C(16) H(14) 120.2 no
C(17) C(16) H(14) 120.4 no
C(12) C(17) C(16) 121.0(8) ?
C(12) C(17) H(15) 119.6 no
C(16) C(17) H(15) 119.5 no
P(1) C(18) C(19) 118.7(6) ?
P(1) C(18) C(23) 122.5(7) ?
C(19) C(18) C(23) 118.8(8) ?
C(18) C(19) C(20) 119.3(8) ?
C(18) C(19) H(16) 120.3 no
C(20) C(19) H(16) 120.3 no
C(19) C(20) C(21) 121.8(9) ?
C(19) C(20) H(17) 119.2 no
C(21) C(20) H(17) 119.0 no
C(20) C(21) C(22) 118.9(9) ?
C(20) C(21) H(18) 120.5 no
C(22) C(21) H(18) 120.6 no
C(21) C(22) C(23) 120.2(9) ?
C(21) C(22) H(19) 119.9 no
C(23) C(22) H(19) 119.9 no
C(18) C(23) C(22) 120.9(9) ?
C(18) C(23) H(20) 119.5 no
C(22) C(23) H(20) 119.6 no
P(2) C(24) C(25) 118.7(7) ?
P(2) C(24) C(29) 123.6(7) ?
C(25) C(24) C(29) 117.6(8) ?
C(24) C(25) C(26) 120.9(9) ?
C(24) C(25) H(21) 119.5 no
C(26) C(25) H(21) 119.7 no
C(25) C(26) C(27) 120.6(9) ?
C(25) C(26) H(22) 119.6 no
C(27) C(26) H(22) 119.8 no
C(26) C(27) C(28) 119.0(9) ?
C(26) C(27) H(23) 120.4 no
C(28) C(27) H(23) 120.6 no
C(27) C(28) C(29) 120.1(9) ?
C(27) C(28) H(24) 120.1 no
C(29) C(28) H(24) 119.8 no
C(24) C(29) C(28) 121.8(9) ?
C(24) C(29) H(25) 119.0 no
C(28) C(29) H(25) 119.2 no
P(2) C(30) C(31) 117.1(6) ?
P(2) C(30) C(35) 123.6(7) ?
C(31) C(30) C(35) 119.2(8) ?
C(30) C(31) C(32) 121.5(9) ?
C(30) C(31) H(26) 119.4 no
C(32) C(31) H(26) 119.1 no
C(31) C(32) C(33) 119.6(10) ?
C(31) C(32) H(27) 120.4 no
C(33) C(32) H(27) 120.0 no
C(32) C(33) C(34) 121.3(10) ?
C(32) C(33) H(28) 119.3 no
C(34) C(33) H(28) 119.4 no
C(33) C(34) C(35) 118.9(9) ?
C(33) C(34) H(29) 120.4 no
C(35) C(34) H(29) 120.7 no
C(30) C(35) C(34) 119.6(9) ?
C(30) C(35) H(30) 120.4 no
C(34) C(35) H(30) 119.9 no
P(2) C(36) C(37) 124.3(6) ?
P(2) C(36) C(41) 117.0(7) ?
C(37) C(36) C(41) 118.7(7) ?
C(36) C(37) C(38) 121.0(8) ?
C(36) C(37) H(31) 119.4 no
C(38) C(37) H(31) 119.6 no
C(37) C(38) C(39) 119.0(9) ?
C(37) C(38) H(32) 120.6 no
C(39) C(38) H(32) 120.4 no
C(38) C(39) C(40) 121.4(8) ?
C(38) C(39) H(33) 119.2 no
C(40) C(39) H(33) 119.4 no
C(39) C(40) C(41) 119.6(8) ?
C(39) C(40) H(34) 120.2 no
C(41) C(40) H(34) 120.3 no
C(36) C(41) C(40) 120.4(9) ?
C(36) C(41) H(35) 119.8 no
C(40) C(41) H(35) 119.9 no
F(2) B(1) F(3) 109.5(6) ?
F(2) B(1) F(1) 109.5(5) ?
F(2) B(1) F(4) 109.5(6) ?
F(3) B(1) F(1) 109.4(6) ?
F(3) B(1) F(4) 109.4(5) ?
F(1) B(1) F(4) 109.4(6) ?

loop_
_geom_bond_atom_site_label_1
_geom_bond_atom_site_label_2
_geom_bond_distance
_geom_bond_publ_flag
Ir(1) P(1) 2.286(2) ?
Ir(1) P(2) 2.286(2) ?
Ir(1) C(1) 2.348(10) ?
Ir(1) C(2) 2.314(10) ?
Ir(1) C(3) 2.213(10) ?
Ir(1) C(4) 2.238(8) ?
Ir(1) C(5) 2.216(10) ?
Ir(1) H(1) 1.60 no
P(1) C(6) 1.832(8) ?
P(1) C(12) 1.841(9) ?
P(1) C(18) 1.831(8) ?
P(2) C(24) 1.814(9) ?
P(2) C(30) 1.829(8) ?
P(2) C(36) 1.837(8) ?
O(1) C(1) 1.316(13) ?
C(1) C(2) 1.44(2) ?
C(1) C(5) 1.41(1) ?
C(2) C(3) 1.40(1) ?
C(2) H(2) 0.95 no
C(3) C(4) 1.40(2) ?
C(3) H(3) 0.95 no
C(4) C(5) 1.42(1) ?
C(4) H(4) 0.95 no
C(5) H(5) 0.95 no
C(6) C(7) 1.376(13) ?
C(6) C(11) 1.418(11) ?
C(7) C(8) 1.379(12) ?
C(7) H(6) 0.95 no
C(8) C(9) 1.397(12) ?
C(8) H(7) 0.95 no
C(9) C(10) 1.37(1) ?
C(9) H(8) 0.95 no
C(10) C(11) 1.376(12) ?
C(10) H(9) 0.95 no
C(11) H(10) 0.95 no
C(12) C(13) 1.391(11) ?
C(12) C(17) 1.418(12) ?
C(13) C(14) 1.383(13) ?
C(13) H(11) 0.95 no
C(14) C(15) 1.357(13) ?
C(14) H(12) 0.95 no
C(15) C(16) 1.389(13) ?
C(15) H(13) 0.95 no
C(16) C(17) 1.37(1) ?
C(16) H(14) 0.95 no
C(17) H(15) 0.95 no
C(18) C(19) 1.413(11) ?
C(18) C(23) 1.369(13) ?
C(19) C(20) 1.383(13) ?
C(19) H(16) 0.95 no
C(20) C(21) 1.36(1) ?
C(20) H(17) 0.95 no
C(21) C(22) 1.39(2) ?
C(21) H(18) 0.95 no
C(22) C(23) 1.39(1) ?
C(22) H(19) 0.95 no
C(23) H(20) 0.95 no
C(24) C(25) 1.403(13) ?
C(24) C(29) 1.370(13) ?
C(25) C(26) 1.35(1) ?
C(25) H(21) 0.95 no
C(26) C(27) 1.40(1) ?
C(26) H(22) 0.95 no
C(27) C(28) 1.36(1) ?
C(27) H(23) 0.95 no
C(28) C(29) 1.387(13) ?
C(28) H(24) 0.95 no
C(29) H(25) 0.95 no
C(30) C(31) 1.39(1) ?
C(30) C(35) 1.372(12) ?
C(31) C(32) 1.39(1) ?
C(31) H(26) 0.95 no
C(32) C(33) 1.35(2) ?
C(32) H(27) 0.95 no
C(33) C(34) 1.39(2) ?
C(33) H(28) 0.95 no
C(34) C(35) 1.430(13) ?
C(34) H(29) 0.95 no
C(35) H(30) 0.95 no
C(36) C(37) 1.393(13) ?
C(36) C(41) 1.394(11) ?
C(37) C(38) 1.391(13) ?
C(37) H(31) 0.95 no
C(38) C(39) 1.37(1) ?
C(38) H(32) 0.95 no
C(39) C(40) 1.38(2) ?
C(39) H(33) 0.95 no
C(40) C(41) 1.389(12) ?
C(40) H(34) 0.95 no
C(41) H(35) 0.95 no
B(1) F(2) 1.360(9) ?
B(1) F(3) 1.360(10) ?
B(1) F(1) 1.360(8) ?
B(1) F(4) 1.360(7) ?

loop_
_geom_contact_atom_site_label_1
_geom_contact_atom_site_label_2
_geom_contact_distance
_geom_contact_site_symmetry_2
_geom_contact_publ_flag
O(1) F(3) 2.671(12) . no
O(1) C(9) 3.329(13) 3_565 no
O(1) C(10) 3.353(12) 3_565 no
C(1) F(3) 3.494(13) . no
C(2) F(2) 3.114(13) . no
C(4) F(3) 3.339(13) 2_545 no
C(4) F(1) 3.395(13) 2_545 no
C(5) F(1) 3.340(12) 2_545 no
C(5) C(28) 3.587(13) 2 no
C(7) F(3) 3.486(12) . no
C(8) F(4) 3.332(12) . no
C(8) F(3) 3.493(11) . no
C(10) F(3) 3.371(12) 3_565 no
C(10) C(41) 3.540(13) 4_454 no
C(14) F(4) 3.469(10) 3_565 no
C(16) F(2) 3.306(11) 2_545 no
C(16) F(1) 3.441(10) 2_545 no
C(17) F(1) 3.589(10) 2_545 no
C(22) C(23) 3.591(13) 3 no
C(26) C(26) 3.36(2) 3_556 no
C(27) F(1) 3.436(12) 1_545 no
C(27) C(33) 3.568(12) 2_445 no
C(28) F(1) 3.184(11) 1_545 no
C(31) F(2) 3.154(13) . no
C(32) F(4) 3.375(13) . no
C(32) F(2) 3.486(13) . no
C(34) F(4) 3.331(13) 2_445 no
C(38) F(2) 3.31(1) 3_566 no

loop_
_geom_torsion_atom_site_label_1
_geom_torsion_atom_site_label_2
_geom_torsion_atom_site_label_3
_geom_torsion_atom_site_label_4
_geom_torsion
_geom_torsion_publ_flag
Ir(1) P(1) C(6) C(7) 6.6(9) no
Ir(1) P(1) C(6) C(11) -173.5(6) no
Ir(1) P(1) C(12) C(13) -132.3(6) no
Ir(1) P(1) C(12) C(17) 48.6(7) no
Ir(1) P(1) C(18) C(19) 91.3(6) no
Ir(1) P(1) C(18) C(23) -88.0(7) no
Ir(1) P(2) C(24) C(25) 167.4(5) no
Ir(1) P(2) C(24) C(29) -11.0(7) no
Ir(1) P(2) C(30) C(31) -49.9(7) no
Ir(1) P(2) C(30) C(35) 133.1(7) no
Ir(1) P(2) C(36) C(37) 103.7(8) no
Ir(1) P(2) C(36) C(41) -74.9(7) no
Ir(1) C(1) C(2) C(3) 61.1(7) no
Ir(1) C(1) C(5) C(4) -66.2(7) no
Ir(1) C(2) C(1) O(1) 125.9(11) no
Ir(1) C(2) C(1) C(5) -56.3(7) no
Ir(1) C(2) C(3) C(4) 64.5(7) no
Ir(1) C(3) C(2) C(1) -64.6(7) no
Ir(1) C(3) C(4) C(5) 62.1(7) no
Ir(1) C(4) C(3) C(2) -66.6(7) no
Ir(1) C(4) C(5) C(1) 69.5(7) no
Ir(1) C(5) C(1) O(1) -123.5(9) no
Ir(1) C(5) C(1) C(2) 58.6(7) no
Ir(1) C(5) C(4) C(3) -62.2(7) no
P(1) Ir(1) P(2) C(24) 74.1(3) no
P(1) Ir(1) P(2) C(30) -55.5(3) no
P(1) Ir(1) P(2) C(36) -173.1(3) no
P(1) Ir(1) C(1) O(1) 21.6(10) no
P(1) Ir(1) C(1) C(2) 145.9(5) no
P(1) Ir(1) C(1) C(5) -93.1(5) no
P(1) Ir(1) C(2) C(1) -44.5(6) no
P(1) Ir(1) C(2) C(3) -158.7(5) no
P(1) Ir(1) C(3) C(2) 50.5(11) no
P(1) Ir(1) C(3) C(4) -68.0(10) no
P(1) Ir(1) C(4) C(3) 152.7(5) no
P(1) Ir(1) C(4) C(5) 36.8(7) no
P(1) Ir(1) C(5) C(1) 93.1(5) no
P(1) Ir(1) C(5) C(4) -152.9(6) no
P(1) C(6) C(7) C(8) 178.2(8) no
P(1) C(6) C(11) C(10) -177.4(7) no
P(1) C(12) C(13) C(14) -179.4(7) no
P(1) C(12) C(17) C(16) 178.4(7) no
P(1) C(18) C(19) C(20) -178.4(6) no
P(1) C(18) C(23) C(22) 177.0(7) no
P(2) Ir(1) P(1) C(6) 78.8(3) no
P(2) Ir(1) P(1) C(12) -163.1(3) no
P(2) Ir(1) P(1) C(18) -45.9(3) no
P(2) Ir(1) C(1) O(1) -90.2(10) no
P(2) Ir(1) C(1) C(2) 34.0(6) no
P(2) Ir(1) C(1) C(5) 155.0(4) no
P(2) Ir(1) C(2) C(1) -155.0(5) no
P(2) Ir(1) C(2) C(3) 90.8(6) no
P(2) Ir(1) C(3) C(2) -95.5(6) no
P(2) Ir(1) C(3) C(4) 146.0(6) no
P(2) Ir(1) C(4) C(3) -44.3(7) no
P(2) Ir(1) C(4) C(5) -160.1(5) no
P(2) Ir(1) C(5) C(1) -63.8(9) no
P(2) Ir(1) C(5) C(4) 50.2(11) no
P(2) C(24) C(25) C(26) -178.2(6) no
P(2) C(24) C(29) C(28) 178.3(6) no
P(2) C(30) C(31) C(32) -176.6(7) no
P(2) C(30) C(35) C(34) 176.0(6) no
P(2) C(36) C(37) C(38) -177.9(8) no
P(2) C(36) C(41) C(40) 176.8(7) no
O(1) C(1) Ir(1) C(2) -124.3(13) no
O(1) C(1) Ir(1) C(3) -162.8(12) no
O(1) C(1) Ir(1) C(4) 154.4(12) no
O(1) C(1) Ir(1) C(5) 114.8(12) no
O(1) C(1) C(2) C(3) -173.0(10) no
O(1) C(1) C(5) C(4) 170.3(9) no
C(1) Ir(1) P(1) C(6) -56.8(4) no
C(1) Ir(1) P(1) C(12) 61.3(4) no
C(1) Ir(1) P(1) C(18) 178.5(4) no
C(1) Ir(1) P(2) C(24) -174.0(4) no
C(1) Ir(1) P(2) C(30) 56.4(4) no
C(1) Ir(1) P(2) C(36) -61.2(4) no
C(1) Ir(1) C(2) C(3) -114.2(9) no
C(1) Ir(1) C(3) C(2) 38.7(6) no
C(1) Ir(1) C(3) C(4) -79.9(7) no
C(1) Ir(1) C(4) C(3) 77.6(7) no
C(1) Ir(1) C(4) C(5) -38.2(6) no
C(1) Ir(1) C(5) C(4) 114.0(8) no
C(1) C(2) Ir(1) C(3) 114.2(9) no
C(1) C(2) Ir(1) C(4) 77.5(6) no
C(1) C(2) Ir(1) C(5) 34.9(5) no
C(1) C(2) C(3) C(4) -0.1(12) no
C(1) C(5) Ir(1) C(2) -35.1(5) no
C(1) C(5) Ir(1) C(3) -76.2(6) no
C(1) C(5) Ir(1) C(4) -114.0(8) no
C(1) C(5) C(4) C(3) 7.4(11) no
C(2) Ir(1) P(1) C(6) -32.1(5) no
C(2) Ir(1) P(1) C(12) 86.0(4) no
C(2) Ir(1) P(1) C(18) -156.8(5) no
C(2) Ir(1) P(2) C(24) -154.5(4) no
C(2) Ir(1) P(2) C(30) 76.0(4) no
C(2) Ir(1) P(2) C(36) -41.6(4) no
C(2) Ir(1) C(1) C(5) 121.0(8) no
C(2) Ir(1) C(3) C(4) -118.6(9) no
C(2) Ir(1) C(4) C(3) 36.0(6) no
C(2) Ir(1) C(4) C(5) -79.8(7) no
C(2) Ir(1) C(5) C(4) 79.0(6) no
C(2) C(1) Ir(1) C(3) -38.5(6) no
C(2) C(1) Ir(1) C(4) -81.4(6) no
C(2) C(1) Ir(1) C(5) -121.0(8) no
C(2) C(1) C(5) C(4) -7.6(11) no
C(2) C(3) Ir(1) C(4) 118.6(9) no
C(2) C(3) Ir(1) C(5) 80.2(7) no
C(2) C(3) C(4) C(5) -4.5(12) no
C(3) Ir(1) P(1) C(6) -67.1(9) no
C(3) Ir(1) P(1) C(12) 51.0(8) no
C(3) Ir(1) P(1) C(18) 168.2(8) no
C(3) Ir(1) P(2) C(24) -118.1(4) no
C(3) Ir(1) P(2) C(30) 112.4(4) no
C(3) Ir(1) P(2) C(36) -5.2(4) no
C(3) Ir(1) C(1) C(5) 82.4(6) no
C(3) Ir(1) C(4) C(5) -115.8(9) no
C(3) Ir(1) C(5) C(4) 37.8(6) no
C(3) C(2) Ir(1) C(4) -36.8(6) no
C(3) C(2) Ir(1) C(5) -79.4(7) no
C(3) C(2) C(1) C(5) 4.8(11) no
C(3) C(4) Ir(1) C(5) 115.8(9) no
C(4) Ir(1) P(1) C(6) -114.7(5) no
C(4) Ir(1) P(1) C(12) 3.4(5) no
C(4) Ir(1) P(1) C(18) 120.6(5) no
C(4) Ir(1) P(2) C(24) -93.1(4) no
C(4) Ir(1) P(2) C(30) 137.4(5) no
C(4) Ir(1) P(2) C(36) 19.8(5) no
C(4) Ir(1) C(1) C(5) 39.6(6) no
C(4) C(3) Ir(1) C(5) -38.4(6) no
C(5) Ir(1) P(1) C(6) -93.2(4) no
C(5) Ir(1) P(1) C(12) 24.9(4) no
C(5) Ir(1) P(1) C(18) 142.1(4) no
C(5) Ir(1) P(2) C(24) -129.0(8) no
C(5) Ir(1) P(2) C(30) 101.4(8) no
C(5) Ir(1) P(2) C(36) -16.2(8) no
C(6) P(1) C(12) C(13) -5.1(8) no
C(6) P(1) C(12) C(17) 175.7(7) no
C(6) P(1) C(18) C(19) -40.8(7) no
C(6) P(1) C(18) C(23) 139.8(7) no
C(6) C(7) C(8) C(9) 0.8(15) no
C(6) C(11) C(10) C(9) -2.4(14) no
C(7) C(6) P(1) C(12) -114.7(8) no
C(7) C(6) P(1) C(18) 138.1(8) no
C(7) C(6) C(11) C(10) 2.6(14) no
C(7) C(8) C(9) C(10) -0.6(15) no
C(8) C(7) C(6) C(11) -1.8(14) no
C(8) C(9) C(10) C(11) 1.5(15) no
C(11) C(6) P(1) C(12) 65.3(8) no
C(11) C(6) P(1) C(18) -42.0(8) no
C(12) P(1) C(18) C(19) -148.2(6) no
C(12) P(1) C(18) C(23) 32.5(8) no
C(12) C(13) C(14) C(15) 0.4(13) no
C(12) C(17) C(16) C(15) 1.5(14) no
C(13) C(12) P(1) C(18) 101.9(7) no
C(13) C(12) C(17) C(16) -0.8(13) no
C(13) C(14) C(15) C(16) 0.4(14) no
C(14) C(13) C(12) C(17) -0.2(12) no
C(14) C(15) C(16) C(17) -1.4(15) no
C(17) C(12) P(1) C(18) -77.2(7) no
C(18) C(19) C(20) C(21) 0.7(13) no
C(18) C(23) C(22) C(21) 2.0(14) no
C(19) C(18) C(23) C(22) -2.4(12) no
C(19) C(20) C(21) C(22) -1.1(14) no
C(20) C(19) C(18) C(23) 1.0(12) no
C(20) C(21) C(22) C(23) -0.3(14) no
C(24) P(2) C(30) C(31) 173.8(7) no
C(24) P(2) C(30) C(35) -3.2(8) no
C(24) P(2) C(36) C(37) -130.1(8) no
C(24) P(2) C(36) C(41) 51.3(8) no
C(24) C(25) C(26) C(27) 0.5(12) no
C(24) C(29) C(28) C(27) -1.0(12) no
C(25) C(24) P(2) C(30) -57.8(7) no
C(25) C(24) P(2) C(36) 49.2(7) no
C(25) C(24) C(29) C(28) -0.0(11) no
C(25) C(26) C(27) C(28) -1.6(13) no
C(26) C(25) C(24) C(29) 0.3(11) no
C(26) C(27) C(28) C(29) 1.8(12) no
C(29) C(24) P(2) C(30) 123.8(7) no
C(29) C(24) P(2) C(36) -129.1(7) no
C(30) P(2) C(36) C(37) -22.1(9) no
C(30) P(2) C(36) C(41) 159.3(7) no
C(30) C(31) C(32) C(33) -0.4(15) no
C(30) C(35) C(34) C(33) 1.4(13) no
C(31) C(30) P(2) C(36) 70.5(7) no
C(31) C(30) C(35) C(34) -1.0(12) no
C(31) C(32) C(33) C(34) 0.8(15) no
C(32) C(31) C(30) C(35) 0.5(13) no
C(32) C(33) C(34) C(35) -1.3(14) no
C(35) C(30) P(2) C(36) -106.5(8) no
C(36) C(37) C(38) C(39) 0.3(15) no
C(36) C(41) C(40) C(39) 2.0(15) no
C(37) C(36) C(41) C(40) -1.9(13) no
C(37) C(38) C(39) C(40) -0.2(16) no
C(38) C(37) C(36) C(41) 0.7(14) no
C(38) C(39) C(40) C(41) -1.0(16) no
